data_4088617
loop_
_publ_author_name
'Holtrichter-R\"o\&smann, Thorsten'
'H\"ager, Ina'
'Daniliuc, Constantin-Gabriel'
'Fr\"ohlich, Roland'
'Bergander, Klaus'
'Troll, Carsten'
'Rieger, Bernhard'
'Rojas, Ren\'e S.'
'W\"urthwein, Ernst-Ulrich'

_publ_section_title
;
 Catalytically Active N-Acylamidine--Zirconium Complexes: Synthesis,
 Structures, and Application in Ethylene Polymerization
;
_journal_issue 11
_journal_name_full Organometallics
_journal_page_first 1906
_journal_paper_doi 10.1021/acs.organomet.6b00240
_journal_volume 35
_journal_year 2016
_chemical_absolute_configuration ad
_chemical_formula_sum 'C56 H52 Cl8 N4 O2 Zr2'
_chemical_formula_weight 1279.06
_space_group_IT_number 19
_space_group_name_Hall 'P 2ac 2ab'
_space_group_name_H-M_alt 'P 21 21 21'
_symmetry_cell_setting orthorhombic
_symmetry_space_group_name_H-M 'P 21 21 21'
_atom_sites_solution_hydrogens geom
_atom_sites_solution_primary direct
_atom_sites_solution_secondary difmap
_audit_creation_method SHELXL-97
_cell_angle_alpha 90.00
_cell_angle_beta 90.00
_cell_angle_gamma 90.00
_cell_formula_units_Z 4
_cell_length_a 10.63920(10)
_cell_length_b 16.9432(2)
_cell_length_c 30.9376(5)
_cell_measurement_reflns_used 10719
_cell_measurement_temperature 223(2)
_cell_measurement_theta_max 28.28
_cell_measurement_theta_min 4.08
_cell_volume 5576.88(12)
_computing_cell_refinement 'Collect (Nonius B.V., 1998)'
_computing_data_collection 'Collect (Nonius B.V., 1998)'
_computing_data_reduction 'Denzo-SMN (Otwinowski & Minor, 1997)'
_computing_molecular_graphics 'XP (BrukerAXS, 2000)'
_computing_publication_material 'SHELXL-97 (Sheldrick, 1997)'
_computing_structure_refinement 'SHELXL-97 (Sheldrick, 1997)'
_computing_structure_solution 'SHELXS-97 (Sheldrick, 1990)'
_diffrn_ambient_temperature 223(2)
_diffrn_measured_fraction_theta_full 0.990
_diffrn_measured_fraction_theta_max 0.990
_diffrn_measurement_device_type 'Nonius KappaCCD APEXII'
_diffrn_measurement_method '\w and \f scans'
_diffrn_radiation_monochromator 'Montel mirror'
_diffrn_radiation_source 'rotating anode Nonius FR591'
_diffrn_radiation_type MoK\a
_diffrn_radiation_wavelength 0.71073
_diffrn_reflns_av_R_equivalents 0.030
_diffrn_reflns_av_sigmaI/netI 0.0208
_diffrn_reflns_limit_h_max 12
_diffrn_reflns_limit_h_min -12
_diffrn_reflns_limit_k_max 20
_diffrn_reflns_limit_k_min -20
_diffrn_reflns_limit_l_max 36
_diffrn_reflns_limit_l_min -36
_diffrn_reflns_number 36287
_diffrn_reflns_theta_full 25.00
_diffrn_reflns_theta_max 25.00
_diffrn_reflns_theta_min 4.08
_exptl_absorpt_coefficient_mu 0.802
_exptl_absorpt_correction_T_max 0.9029
_exptl_absorpt_correction_T_min 0.7949
_exptl_absorpt_correction_type multi-scan
_exptl_absorpt_process_details 'Denzo (Otwinowski, Borek, Majewski & Minor, 2003)'
_exptl_crystal_colour colourless
_exptl_crystal_density_diffrn 1.523
_exptl_crystal_density_method 'not measured'
_exptl_crystal_description needle
_exptl_crystal_F_000 2592
_exptl_crystal_size_max 0.30
_exptl_crystal_size_mid 0.13
_exptl_crystal_size_min 0.13
_refine_diff_density_max 0.709
_refine_diff_density_min -0.909
_refine_diff_density_rms 0.087
_refine_ls_abs_structure_details 'Flack H D (1983), Acta Cryst. A39, 876-881'
_refine_ls_abs_structure_Flack -0.04(5)
_refine_ls_extinction_method none
_refine_ls_goodness_of_fit_ref 1.050
_refine_ls_hydrogen_treatment constr
_refine_ls_matrix_type full
_refine_ls_number_parameters 653
_refine_ls_number_reflns 9672
_refine_ls_number_restraints 58
_refine_ls_restrained_S_all 1.077
_refine_ls_R_factor_all 0.0451
_refine_ls_R_factor_gt 0.0436
_refine_ls_shift/su_max 0.003
_refine_ls_shift/su_mean 0.000
_refine_ls_structure_factor_coef Fsqd
_refine_ls_weighting_details 'calc w=1/[\s^2^(Fo^2^)+(0.0722P)^2^+9.3491P] where P=(Fo^2^+2Fc^2^)/3'
_refine_ls_weighting_scheme calc
_refine_ls_wR_factor_gt 0.1213
_refine_ls_wR_factor_ref 0.1234
_reflns_number_gt 9391
_reflns_number_total 9672
_reflns_threshold_expression >2sigma(I)
_cod_data_source_file om6b00240_si_007.cif
_cod_data_source_block erk6500
_cod_original_sg_symbol_H-M P212121
_cod_database_code 4088617

loop_
_symmetry_equiv_pos_as_xyz
'x, y, z'
'-x+1/2, -y, z+1/2'
'-x, y+1/2, -z+1/2'
'x+1/2, -y+1/2, -z'

loop_
_atom_site_label
_atom_site_type_symbol
_atom_site_fract_x
_atom_site_fract_y
_atom_site_fract_z
_atom_site_U_iso_or_equiv
_atom_site_adp_type
_atom_site_occupancy
_atom_site_symmetry_multiplicity
_atom_site_calc_flag
_atom_site_refinement_flags
Zr1 Zr 0.72189(4) 0.79406(2) 0.325121(12) 0.02715(11) Uani 1 1 d .
Zr2 Zr 0.77728(4) 0.94613(2) 0.178546(12) 0.02720(11) Uani 1 1 d .
Cl1 Cl 0.90987(13) 0.73333(7) 0.29039(4) 0.0420(3) Uani 1 1 d .
Cl2 Cl 0.57405(12) 0.90559(8) 0.33817(4) 0.0435(3) Uani 1 1 d .
Cl3 Cl 0.92744(12) 0.83571(8) 0.16690(4) 0.0452(3) Uani 1 1 d .
Cl4 Cl 0.58670(12) 1.00569(7) 0.21252(4) 0.0405(3) Uani 1 1 d .
O1 O 0.8463(3) 0.9458(2) 0.24204(10) 0.0367(7) Uani 1 1 d .
O2 O 0.6492(3) 0.7950(2) 0.26233(10) 0.0363(7) Uani 1 1 d .
N1 N 0.8581(3) 0.8494(2) 0.37575(11) 0.0271(8) Uani 1 1 d .
N2 N 0.8483(3) 0.9047(2) 0.31072(11) 0.0247(7) Uani 1 1 d .
N3 N 0.6440(3) 0.8890(2) 0.12802(11) 0.0261(8) Uani 1 1 d .
N4 N 0.6524(3) 0.8344(2) 0.19310(11) 0.0252(7) Uani 1 1 d .
C1 C 0.8923(4) 0.9105(3) 0.35267(14) 0.0266(9) Uani 1 1 d .
C2 C 0.9046(4) 0.9387(2) 0.27751(14) 0.0271(9) Uani 1 1 d .
C3 C 0.6109(4) 0.8281(3) 0.15104(13) 0.0263(9) Uani 1 1 d .
C4 C 0.5943(4) 0.8011(2) 0.22602(13) 0.0251(8) Uani 1 1 d .
C11 C 0.9516(4) 0.9837(3) 0.36846(13) 0.0285(9) Uani 1 1 d .
C12 C 1.0678(5) 0.9843(3) 0.38915(16) 0.0419(12) Uani 1 1 d .
H12 H 1.1104 0.9370 0.3952 0.050 Uiso 1 1 calc R
C13 C 1.1196(6) 1.0575(4) 0.40074(19) 0.0579(17) Uani 1 1 d .
H13 H 1.1984 1.0590 0.4145 0.069 Uiso 1 1 calc R
C14 C 1.0578(7) 1.1268(4) 0.3925(2) 0.0616(18) Uani 1 1 d .
H14 H 1.0941 1.1753 0.4004 0.074 Uiso 1 1 calc R
C15 C 0.9420(8) 1.1252(3) 0.3725(2) 0.0601(18) Uani 1 1 d .
H15 H 0.8988 1.1727 0.3674 0.072 Uiso 1 1 calc R
C16 C 0.8885(6) 1.0544(3) 0.35981(17) 0.0422(12) Uani 1 1 d .
H16 H 0.8106 1.0539 0.3455 0.051 Uiso 1 1 calc R
C21 C 1.0390(4) 0.9637(3) 0.27982(13) 0.0310(10) Uani 1 1 d .
C22 C 1.1273(4) 0.9081(3) 0.29211(16) 0.0382(11) Uani 1 1 d .
H22 H 1.1025 0.8564 0.2991 0.046 Uiso 1 1 calc R
C23 C 1.2541(5) 0.9300(4) 0.29393(18) 0.0531(15) Uani 1 1 d .
H23 H 1.3149 0.8926 0.3022 0.064 Uiso 1 1 calc R
C24 C 1.2905(5) 1.0048(4) 0.28388(18) 0.0580(16) Uani 1 1 d .
H24 H 1.3760 1.0186 0.2848 0.070 Uiso 1 1 calc R
C25 C 1.2010(6) 1.0610(4) 0.27216(18) 0.0579(17) Uani 1 1 d .
H25 H 1.2258 1.1130 0.2659 0.069 Uiso 1 1 calc R
C26 C 1.0753(5) 1.0398(3) 0.26975(16) 0.0456(13) Uani 1 1 d .
H26 H 1.0149 1.0772 0.2613 0.055 Uiso 1 1 calc R
C31 C 0.5525(5) 0.7546(3) 0.13435(14) 0.0314(10) Uani 1 1 d .
C32 C 0.6098(5) 0.6828(3) 0.14377(16) 0.0387(11) Uani 1 1 d .
H32 H 0.6838 0.6820 0.1604 0.046 Uiso 1 1 calc R
C33 C 0.5593(6) 0.6126(3) 0.1290(2) 0.0505(14) Uani 1 1 d .
H33 H 0.6001 0.5646 0.1350 0.061 Uiso 1 1 calc R
C34 C 0.4508(8) 0.6129(4) 0.1059(2) 0.067(2) Uani 1 1 d .
H34 H 0.4157 0.5649 0.0965 0.080 Uiso 1 1 calc R
C35 C 0.3910(6) 0.6839(4) 0.0960(2) 0.0643(18) Uani 1 1 d .
H35 H 0.3161 0.6838 0.0798 0.077 Uiso 1 1 calc R
C36 C 0.4426(5) 0.7549(3) 0.11011(17) 0.0418(12) Uani 1 1 d .
H36 H 0.4031 0.8030 0.1033 0.050 Uiso 1 1 calc R
C41 C 0.4609(4) 0.7754(3) 0.22255(13) 0.0303(9) Uani 1 1 d .
C42 C 0.4232(5) 0.6992(3) 0.23269(15) 0.0402(11) Uani 1 1 d .
H42 H 0.4824 0.6621 0.2425 0.048 Uiso 1 1 calc R
C43 C 0.2990(6) 0.6781(4) 0.22825(18) 0.0537(15) Uani 1 1 d .
H43 H 0.2743 0.6259 0.2340 0.064 Uiso 1 1 calc R
C44 C 0.2093(5) 0.7335(4) 0.21532(17) 0.0517(14) Uani 1 1 d .
H44 H 0.1242 0.7191 0.2133 0.062 Uiso 1 1 calc R
C45 C 0.2462(5) 0.8096(4) 0.20556(17) 0.0480(13) Uani 1 1 d .
H45 H 0.1866 0.8472 0.1966 0.058 Uiso 1 1 calc R
C46 C 0.3717(5) 0.8300(3) 0.20906(16) 0.0366(10) Uani 1 1 d .
H46 H 0.3970 0.8816 0.2022 0.044 Uiso 1 1 calc R
C51 C 0.5654(9) 0.7368(4) 0.3779(3) 0.076(2) Uani 1 1 d .
H51 H 0.5099 0.7714 0.3920 0.091 Uiso 1 1 calc R
C52 C 0.5423(7) 0.7001(5) 0.3401(2) 0.067(2) Uani 1 1 d .
H52 H 0.4686 0.7064 0.3237 0.080 Uiso 1 1 calc R
C53 C 0.6361(9) 0.6547(4) 0.3294(2) 0.070(2) Uani 1 1 d .
H53 H 0.6401 0.6228 0.3046 0.084 Uiso 1 1 calc R
C54 C 0.7311(7) 0.6614(4) 0.3614(3) 0.086(3) Uani 1 1 d .
H54 H 0.8095 0.6357 0.3621 0.104 Uiso 1 1 calc R
C55 C 0.6809(9) 0.7160(4) 0.39226(18) 0.074(3) Uani 1 1 d .
H55 H 0.7205 0.7339 0.4176 0.089 Uiso 1 1 calc R
C61 C 0.8621(10) 1.0843(4) 0.1739(2) 0.081(3) Uani 1 1 d .
H61 H 0.8590 1.1151 0.1991 0.097 Uiso 1 1 calc R
C62 C 0.7693(8) 1.0793(5) 0.1431(4) 0.089(3) Uani 1 1 d U
H62 H 0.6915 1.1056 0.1433 0.107 Uiso 1 1 calc R
C63 C 0.8115(10) 1.0298(5) 0.1129(2) 0.089(3) Uani 1 1 d U
H63 H 0.7675 1.0148 0.0879 0.107 Uiso 1 1 calc R
C64 C 0.9280(10) 1.0045(4) 0.1241(3) 0.085(3) Uani 1 1 d U
H64 H 0.9789 0.9696 0.1082 0.103 Uiso 1 1 calc R
C65 C 0.9570(7) 1.0381(5) 0.1618(3) 0.073(2) Uani 1 1 d .
H65 H 1.0320 1.0304 0.1773 0.088 Uiso 1 1 calc R
C71 C 0.8918(5) 0.8413(3) 0.42061(15) 0.0340(10) Uani 1 1 d .
C72 C 0.8202(5) 0.8780(3) 0.45310(15) 0.0407(12) Uani 1 1 d .
C73 C 0.8528(7) 0.8633(4) 0.49598(17) 0.0533(15) Uani 1 1 d .
H73 H 0.8051 0.8858 0.5184 0.064 Uiso 1 1 calc R
C74 C 0.9545(8) 0.8159(4) 0.50583(18) 0.0649(19) Uani 1 1 d .
H74 H 0.9767 0.8079 0.5349 0.078 Uiso 1 1 calc R
C75 C 1.0222(7) 0.7810(4) 0.4746(2) 0.0603(17) Uani 1 1 d .
H75 H 1.0899 0.7481 0.4822 0.072 Uiso 1 1 calc R
C76 C 0.9937(6) 0.7926(3) 0.43091(17) 0.0457(13) Uani 1 1 d .
C77 C 0.7126(6) 0.9306(4) 0.44286(17) 0.0528(14) Uani 1 1 d .
H77A H 0.6767 0.9508 0.4695 0.079 Uiso 1 1 calc R
H77B H 0.6493 0.9011 0.4271 0.079 Uiso 1 1 calc R
H77C H 0.7416 0.9744 0.4252 0.079 Uiso 1 1 calc R
C78 C 1.0695(7) 0.7535(4) 0.3965(2) 0.0635(18) Uani 1 1 d .
H78A H 1.0136 0.7286 0.3758 0.095 Uiso 1 1 calc R
H78B H 1.1234 0.7139 0.4095 0.095 Uiso 1 1 calc R
H78C H 1.1207 0.7926 0.3819 0.095 Uiso 1 1 calc R
C81 C 0.6152(5) 0.8983(3) 0.08322(14) 0.0320(10) Uani 1 1 d .
C82 C 0.6868(5) 0.8615(3) 0.05130(15) 0.0423(12) Uani 1 1 d .
C83 C 0.6609(8) 0.8779(4) 0.00848(19) 0.0622(17) Uani 1 1 d .
H83 H 0.7083 0.8533 -0.0133 0.075 Uiso 1 1 calc R
C84 C 0.5677(10) 0.9293(4) -0.00281(19) 0.073(2) Uani 1 1 d .
H84 H 0.5522 0.9401 -0.0321 0.087 Uiso 1 1 calc R
C85 C 0.4969(7) 0.9649(4) 0.0283(2) 0.0600(17) Uani 1 1 d .
H85 H 0.4337 1.0006 0.0201 0.072 Uiso 1 1 calc R
C86 C 0.5161(5) 0.9494(3) 0.07210(17) 0.0417(12) Uani 1 1 d .
C87 C 0.7896(6) 0.8042(4) 0.06227(19) 0.0591(16) Uani 1 1 d .
H87A H 0.7531 0.7537 0.0700 0.089 Uiso 1 1 calc R
H87B H 0.8380 0.8244 0.0864 0.089 Uiso 1 1 calc R
H87C H 0.8443 0.7976 0.0374 0.089 Uiso 1 1 calc R
C88 C 0.4358(6) 0.9877(4) 0.1061(2) 0.0606(17) Uani 1 1 d .
H88A H 0.3860 0.9478 0.1207 0.091 Uiso 1 1 calc R
H88B H 0.3804 1.0260 0.0927 0.091 Uiso 1 1 calc R
H88C H 0.4892 1.0142 0.1270 0.091 Uiso 1 1 calc R
C92 C 0.7051(14) 0.6492(10) -0.0291(4) 0.161(5) Uani 1 1 d DU
H92A H 0.7583 0.6021 -0.0310 0.193 Uiso 1 1 calc R
H92B H 0.7600 0.6943 -0.0230 0.193 Uiso 1 1 calc R
Cl7 Cl 0.6061(8) 0.6382(5) 0.0115(2) 0.253(3) Uani 1 1 d DU
Cl8 Cl 0.6363(4) 0.6635(3) -0.07640(14) 0.1684(15) Uani 1 1 d DU
C91 C 1.1991(16) 1.1121(11) -0.0063(4) 0.177(6) Uani 1 1 d DU
H91A H 1.2801 1.0847 -0.0051 0.212 Uiso 1 1 calc R
H91B H 1.2143 1.1678 0.0003 0.212 Uiso 1 1 calc R
Cl5 Cl 1.1403(4) 1.1050(3) -0.05792(18) 0.1844(18) Uani 1 1 d DU
Cl6 Cl 1.1019(6) 1.0733(3) 0.03258(18) 0.205(2) Uani 1 1 d DU

loop_
_atom_site_aniso_label
_atom_site_aniso_U_11
_atom_site_aniso_U_22
_atom_site_aniso_U_33
_atom_site_aniso_U_23
_atom_site_aniso_U_13
_atom_site_aniso_U_12
Zr1 0.0310(2) 0.0284(2) 0.02207(19) 0.00287(15) -0.00399(18) -0.00683(16)
Zr2 0.0300(2) 0.0289(2) 0.02267(19) 0.00277(15) -0.00327(18) -0.00642(17)
Cl1 0.0476(7) 0.0350(6) 0.0434(6) -0.0060(5) 0.0000(6) 0.0055(5)
Cl2 0.0331(6) 0.0526(7) 0.0449(7) 0.0022(6) -0.0018(5) 0.0070(5)
Cl3 0.0316(6) 0.0548(7) 0.0491(8) 0.0040(6) -0.0014(5) 0.0088(5)
Cl4 0.0444(7) 0.0348(6) 0.0424(6) -0.0074(5) 0.0017(5) 0.0032(5)
O1 0.0390(18) 0.0458(18) 0.0252(15) 0.0060(14) -0.0081(14) -0.0125(16)
O2 0.0373(17) 0.0427(18) 0.0290(16) 0.0052(14) -0.0078(14) -0.0128(15)
N1 0.0308(19) 0.0287(18) 0.0218(17) 0.0007(14) -0.0048(15) 0.0012(15)
N2 0.0257(17) 0.0272(17) 0.0212(17) -0.0001(14) -0.0041(14) -0.0012(15)
N3 0.0328(19) 0.0241(17) 0.0215(17) 0.0016(13) -0.0054(15) -0.0001(15)
N4 0.0277(18) 0.0274(17) 0.0206(16) 0.0020(14) -0.0009(14) -0.0035(15)
C1 0.024(2) 0.029(2) 0.027(2) 0.0005(17) -0.0024(17) 0.0019(18)
C2 0.030(2) 0.024(2) 0.028(2) -0.0019(17) -0.0019(18) -0.0004(18)
C3 0.024(2) 0.030(2) 0.025(2) -0.0020(17) -0.0023(16) 0.0027(18)
C4 0.028(2) 0.024(2) 0.0229(19) -0.0018(16) -0.0048(17) -0.0014(17)
C11 0.032(2) 0.032(2) 0.021(2) -0.0053(16) 0.0031(17) -0.0044(19)
C12 0.041(3) 0.051(3) 0.034(2) -0.011(2) 0.000(2) -0.007(2)
C13 0.043(3) 0.083(5) 0.047(3) -0.021(3) 0.002(3) -0.031(3)
C14 0.079(5) 0.051(4) 0.054(4) -0.015(3) 0.007(4) -0.030(4)
C15 0.104(6) 0.029(3) 0.047(3) -0.002(2) 0.019(4) -0.007(3)
C16 0.055(3) 0.032(2) 0.039(3) -0.004(2) 0.002(2) -0.002(2)
C21 0.032(2) 0.042(2) 0.0187(19) -0.0032(18) 0.0016(17) -0.009(2)
C22 0.030(2) 0.050(3) 0.034(2) -0.012(2) 0.001(2) 0.004(2)
C23 0.036(3) 0.077(4) 0.046(3) -0.020(3) -0.001(2) 0.005(3)
C24 0.033(3) 0.097(5) 0.043(3) -0.005(3) 0.003(2) -0.017(3)
C25 0.052(4) 0.084(4) 0.038(3) 0.011(3) -0.004(3) -0.036(3)
C26 0.046(3) 0.053(3) 0.038(3) 0.012(2) -0.005(2) -0.020(3)
C31 0.036(2) 0.032(2) 0.026(2) -0.0039(18) 0.0038(19) -0.004(2)
C32 0.047(3) 0.034(2) 0.035(2) 0.001(2) 0.001(2) -0.005(2)
C33 0.067(4) 0.032(3) 0.052(3) -0.007(2) 0.004(3) -0.006(3)
C34 0.092(5) 0.045(3) 0.063(4) -0.013(3) 0.007(4) -0.032(4)
C35 0.058(4) 0.076(4) 0.059(4) -0.021(3) -0.010(3) -0.027(3)
C36 0.039(3) 0.047(3) 0.039(3) -0.008(2) -0.007(2) -0.006(2)
C41 0.030(2) 0.041(2) 0.0202(19) -0.0012(18) 0.0003(17) -0.006(2)
C42 0.040(3) 0.046(3) 0.034(2) 0.009(2) -0.003(2) -0.009(2)
C43 0.049(3) 0.068(4) 0.044(3) 0.008(3) -0.004(2) -0.028(3)
C44 0.032(3) 0.082(4) 0.041(3) -0.002(3) 0.000(2) -0.019(3)
C45 0.031(3) 0.068(3) 0.045(3) -0.015(3) -0.002(2) 0.008(3)
C46 0.033(2) 0.037(2) 0.039(3) -0.006(2) -0.001(2) 0.000(2)
C51 0.094(6) 0.062(4) 0.073(5) 0.014(4) 0.044(5) -0.010(4)
C52 0.058(4) 0.083(5) 0.059(4) 0.025(4) -0.005(3) -0.038(4)
C53 0.118(6) 0.042(3) 0.049(4) -0.003(3) 0.004(4) -0.036(4)
C54 0.061(4) 0.064(4) 0.134(7) 0.072(5) 0.022(5) 0.003(4)
C55 0.118(7) 0.077(4) 0.028(3) 0.019(3) -0.021(3) -0.066(5)
C61 0.147(8) 0.041(3) 0.054(4) 0.004(3) 0.030(5) -0.045(4)
C62 0.064(4) 0.068(4) 0.135(6) 0.068(5) 0.016(5) 0.007(4)
C63 0.131(6) 0.092(5) 0.043(3) 0.039(3) -0.038(4) -0.072(5)
C64 0.122(6) 0.056(4) 0.079(5) 0.012(4) 0.060(5) -0.007(4)
C65 0.055(4) 0.086(5) 0.078(5) 0.038(4) -0.010(4) -0.037(4)
C71 0.041(3) 0.034(2) 0.027(2) 0.0025(18) -0.0109(19) -0.006(2)
C72 0.053(3) 0.045(3) 0.024(2) -0.0025(19) -0.002(2) -0.008(2)
C73 0.078(4) 0.054(3) 0.028(3) -0.001(2) -0.003(3) -0.008(3)
C74 0.099(5) 0.068(4) 0.028(3) 0.011(3) -0.020(3) 0.004(4)
C75 0.081(4) 0.047(3) 0.053(3) 0.010(3) -0.030(3) 0.003(3)
C76 0.058(3) 0.038(3) 0.041(3) 0.001(2) -0.022(2) 0.006(2)
C77 0.057(3) 0.067(4) 0.034(2) -0.007(2) -0.001(3) 0.015(3)
C78 0.059(4) 0.063(4) 0.069(4) -0.010(3) -0.021(3) 0.026(3)
C81 0.045(3) 0.030(2) 0.021(2) 0.0013(17) -0.0076(19) 0.004(2)
C82 0.060(3) 0.042(3) 0.025(2) 0.000(2) 0.000(2) -0.003(2)
C83 0.088(5) 0.069(4) 0.030(3) 0.003(3) -0.003(3) 0.002(4)
C84 0.115(7) 0.068(4) 0.035(3) 0.014(3) -0.015(4) -0.011(4)
C85 0.082(4) 0.050(3) 0.048(3) 0.015(3) -0.031(3) 0.008(3)
C86 0.048(3) 0.032(2) 0.045(3) 0.001(2) -0.016(2) 0.001(2)
C87 0.062(4) 0.074(4) 0.041(3) -0.007(3) 0.010(3) 0.021(3)
C88 0.064(4) 0.053(3) 0.066(4) -0.007(3) -0.021(3) 0.027(3)
C92 0.178(9) 0.168(9) 0.136(8) 0.000(7) 0.018(8) -0.010(8)
Cl7 0.265(6) 0.270(6) 0.223(5) 0.040(5) 0.013(5) -0.002(5)
Cl8 0.141(3) 0.211(4) 0.153(3) 0.030(3) -0.010(2) -0.023(3)
C91 0.173(10) 0.182(9) 0.175(9) 0.061(8) -0.016(8) 0.004(8)
Cl5 0.151(3) 0.200(4) 0.202(4) 0.010(3) 0.041(3) 0.023(3)
Cl6 0.237(5) 0.187(4) 0.190(4) 0.038(3) -0.009(4) -0.030(4)

loop_
_atom_type_symbol
_atom_type_description
_atom_type_scat_dispersion_real
_atom_type_scat_dispersion_imag
_atom_type_scat_source
C C 0.0033 0.0016 'International Tables Vol C Tables 4.2.6.8 and 6.1.1.4'
H H 0.0000 0.0000 'International Tables Vol C Tables 4.2.6.8 and 6.1.1.4'
N N 0.0061 0.0033 'International Tables Vol C Tables 4.2.6.8 and 6.1.1.4'
O O 0.0106 0.0060 'International Tables Vol C Tables 4.2.6.8 and 6.1.1.4'
Cl Cl 0.1484 0.1585 'International Tables Vol C Tables 4.2.6.8 and 6.1.1.4'
Zr Zr -2.9673 0.5597 'International Tables Vol C Tables 4.2.6.8 and 6.1.1.4'

loop_
_geom_angle_atom_site_label_1
_geom_angle_atom_site_label_2
_geom_angle_atom_site_label_3
_geom_angle
O2 Zr1 N1 148.33(13)
O2 Zr1 N2 91.68(12)
N1 Zr1 N2 56.66(12)
O2 Zr1 Cl2 84.91(10)
N1 Zr1 Cl2 88.76(9)
N2 Zr1 Cl2 77.71(9)
O2 Zr1 Cl1 84.22(10)
N1 Zr1 Cl1 87.53(10)
N2 Zr1 Cl1 77.78(9)
Cl2 Zr1 Cl1 152.81(5)
O2 Zr1 C55 135.33(17)
N1 Zr1 C55 76.31(17)
N2 Zr1 C55 132.79(16)
Cl2 Zr1 C55 99.0(2)
Cl1 Zr1 C55 106.2(2)
O2 Zr1 C54 115.8(3)
N1 Zr1 C54 92.1(3)
N2 Zr1 C54 140.9(2)
Cl2 Zr1 C54 129.1(2)
Cl1 Zr1 C54 77.98(19)
C55 Zr1 C54 33.2(3)
O2 Zr1 C51 111.1(2)
N1 Zr1 C51 97.5(2)
N2 Zr1 C51 143.8(2)
Cl2 Zr1 C51 76.74(19)
Cl1 Zr1 C51 130.45(19)
C55 Zr1 C51 31.3(3)
C54 Zr1 C51 52.7(3)
O2 Zr1 C52 84.01(18)
N1 Zr1 C52 126.86(18)
N2 Zr1 C52 165.7(2)
Cl2 Zr1 C52 88.3(2)
Cl1 Zr1 C52 115.2(2)
C55 Zr1 C52 51.9(2)
C54 Zr1 C52 52.1(3)
C51 Zr1 C52 30.9(2)
O2 Zr1 C53 85.57(18)
N1 Zr1 C53 124.29(19)
N2 Zr1 C53 163.6(2)
Cl2 Zr1 C53 118.1(2)
Cl1 Zr1 C53 85.8(2)
C55 Zr1 C53 53.2(2)
C54 Zr1 C53 32.6(3)
C51 Zr1 C53 51.0(3)
C52 Zr1 C53 29.8(2)
O2 Zr1 C1 120.98(13)
N1 Zr1 C1 27.50(12)
N2 Zr1 C1 29.39(12)
Cl2 Zr1 C1 79.96(9)
Cl1 Zr1 C1 84.44(9)
C55 Zr1 C1 103.40(16)
C54 Zr1 C1 117.8(2)
C51 Zr1 C1 119.9(2)
C52 Zr1 C1 150.8(2)
C53 Zr1 C1 150.4(2)
O1 Zr2 N3 147.49(12)
O1 Zr2 N4 90.92(12)
N3 Zr2 N4 56.60(12)
O1 Zr2 Cl3 84.76(11)
N3 Zr2 Cl3 88.92(9)
N4 Zr2 Cl3 77.60(10)
O1 Zr2 Cl4 83.76(10)
N3 Zr2 Cl4 87.47(10)
N4 Zr2 Cl4 77.67(9)
Cl3 Zr2 Cl4 152.48(5)
O1 Zr2 C63 135.27(18)
N3 Zr2 C63 77.22(18)
N4 Zr2 C63 133.81(18)
Cl3 Zr2 C63 102.4(3)
Cl4 Zr2 C63 103.3(3)
O1 Zr2 C62 115.1(3)
N3 Zr2 C62 93.4(3)
N4 Zr2 C62 141.9(2)
Cl3 Zr2 C62 129.4(2)
Cl4 Zr2 C62 78.1(2)
C63 Zr2 C62 30.8(3)
O1 Zr2 C61 86.0(2)
N3 Zr2 C61 124.7(2)
N4 Zr2 C61 164.1(2)
Cl3 Zr2 C61 117.5(3)
Cl4 Zr2 C61 86.5(2)
C63 Zr2 C61 51.2(2)
C62 Zr2 C61 31.7(3)
O1 Zr2 C65 85.9(2)
N3 Zr2 C65 125.7(2)
N4 Zr2 C65 164.5(2)
Cl3 Zr2 C65 87.0(2)
Cl4 Zr2 C65 116.9(2)
C63 Zr2 C65 51.2(2)
C62 Zr2 C65 51.7(3)
C61 Zr2 C65 30.7(3)
O1 Zr2 C64 113.8(3)
N3 Zr2 C64 95.8(3)
N4 Zr2 C64 143.1(2)
Cl3 Zr2 C64 77.9(2)
Cl4 Zr2 C64 129.6(2)
C63 Zr2 C64 31.3(3)
C62 Zr2 C64 51.6(3)
C61 Zr2 C64 50.9(3)
C65 Zr2 C64 30.7(3)
O1 Zr2 C3 120.23(13)
N3 Zr2 C3 27.44(12)
N4 Zr2 C3 29.40(12)
Cl3 Zr2 C3 79.93(9)
Cl4 Zr2 C3 84.44(9)
C63 Zr2 C3 104.46(18)
C62 Zr2 C3 119.2(3)
C61 Zr2 C3 150.9(2)
C65 Zr2 C3 149.1(2)
C64 Zr2 C3 118.5(2)
C2 O1 Zr2 169.6(3)
C4 O2 Zr1 172.8(3)
C1 N1 C71 122.2(4)
C1 N1 Zr1 97.1(3)
C71 N1 Zr1 139.8(3)
C2 N2 C1 123.0(4)
C2 N2 Zr1 139.0(3)
C1 N2 Zr1 94.2(2)
C3 N3 C81 124.0(4)
C3 N3 Zr2 97.3(3)
C81 N3 Zr2 137.6(3)
C4 N4 C3 123.1(4)
C4 N4 Zr2 139.1(3)
C3 N4 Zr2 93.6(2)
N1 C1 N2 111.2(4)
N1 C1 C11 127.1(4)
N2 C1 C11 121.1(4)
N1 C1 Zr1 55.4(2)
N2 C1 Zr1 56.4(2)
C11 C1 Zr1 165.1(3)
O1 C2 N2 119.5(4)
O1 C2 C21 118.9(4)
N2 C2 C21 121.4(4)
N3 C3 N4 111.6(4)
N3 C3 C31 126.0(4)
N4 C3 C31 121.8(4)
N3 C3 Zr2 55.2(2)
N4 C3 Zr2 57.0(2)
C31 C3 Zr2 165.5(3)
O2 C4 N4 120.2(4)
O2 C4 C41 118.6(4)
N4 C4 C41 121.1(4)
C12 C11 C16 120.5(5)
C12 C11 C1 122.6(4)
C16 C11 C1 116.8(4)
C11 C12 C13 118.2(6)
C11 C12 H12 120.9
C13 C12 H12 120.9
C14 C13 C12 121.4(6)
C14 C13 H13 119.3
C12 C13 H13 119.3
C13 C14 C15 119.7(5)
C13 C14 H14 120.2
C15 C14 H14 120.2
C14 C15 C16 120.8(6)
C14 C15 H15 119.6
C16 C15 H15 119.6
C15 C16 C11 119.4(6)
C15 C16 H16 120.3
C11 C16 H16 120.3
C26 C21 C22 120.5(5)
C26 C21 C2 121.4(5)
C22 C21 C2 118.1(4)
C21 C22 C23 119.0(5)
C21 C22 H22 120.5
C23 C22 H22 120.5
C24 C23 C22 120.7(6)
C24 C23 H23 119.6
C22 C23 H23 119.6
C23 C24 C25 120.1(5)
C23 C24 H24 119.9
C25 C24 H24 119.9
C26 C25 C24 119.7(6)
C26 C25 H25 120.2
C24 C25 H25 120.2
C21 C26 C25 120.0(6)
C21 C26 H26 120.0
C25 C26 H26 120.0
C36 C31 C32 119.0(5)
C36 C31 C3 122.4(4)
C32 C31 C3 118.5(4)
C33 C32 C31 120.9(5)
C33 C32 H32 119.6
C31 C32 H32 119.6
C34 C33 C32 120.0(6)
C34 C33 H33 120.0
C32 C33 H33 120.0
C33 C34 C35 120.5(5)
C33 C34 H34 119.8
C35 C34 H34 119.8
C36 C35 C34 119.7(6)
C36 C35 H35 120.1
C34 C35 H35 120.1
C31 C36 C35 119.8(6)
C31 C36 H36 120.1
C35 C36 H36 120.1
C42 C41 C46 119.3(4)
C42 C41 C4 122.1(4)
C46 C41 C4 118.6(4)
C43 C42 C41 119.7(5)
C43 C42 H42 120.1
C41 C42 H42 120.1
C42 C43 C44 120.7(6)
C42 C43 H43 119.6
C44 C43 H43 119.6
C45 C44 C43 119.7(5)
C45 C44 H44 120.1
C43 C44 H44 120.1
C44 C45 C46 119.3(5)
C44 C45 H45 120.3
C46 C45 H45 120.3
C45 C46 C41 121.2(5)
C45 C46 H46 119.4
C41 C46 H46 119.4
C52 C51 C55 109.3(7)
C52 C51 Zr1 74.7(4)
C55 C51 Zr1 73.4(4)
C52 C51 H51 125.3
C55 C51 H51 125.3
Zr1 C51 H51 118.3
C53 C52 C51 110.7(7)
C53 C52 Zr1 75.3(4)
C51 C52 Zr1 74.4(4)
C53 C52 H52 124.7
C51 C52 H52 124.7
Zr1 C52 H52 117.4
C52 C53 C54 108.8(7)
C52 C53 Zr1 74.9(4)
C54 C53 Zr1 72.9(3)
C52 C53 H53 125.6
C54 C53 H53 125.6
Zr1 C53 H53 118.5
C53 C54 C55 104.5(7)
C53 C54 Zr1 74.5(3)
C55 C54 Zr1 72.9(3)
C53 C54 H54 127.8
C55 C54 H54 127.8
Zr1 C54 H54 117.3
C51 C55 C54 106.7(6)
C51 C55 Zr1 75.4(4)
C54 C55 Zr1 73.9(3)
C51 C55 H55 126.7
C54 C55 H55 126.7
Zr1 C55 H55 116.3
C65 C61 C62 108.3(7)
C65 C61 Zr2 75.0(4)
C62 C61 Zr2 74.0(4)
C65 C61 H61 125.8
C62 C61 H61 125.8
Zr2 C61 H61 117.2
C63 C62 C61 106.4(8)
C63 C62 Zr2 74.3(4)
C61 C62 Zr2 74.3(4)
C63 C62 H62 126.8
C61 C62 H62 126.8
Zr2 C62 H62 116.9
C62 C63 C64 109.2(7)
C62 C63 Zr2 74.9(4)
C64 C63 Zr2 75.3(4)
C62 C63 H63 125.4
C64 C63 H63 125.4
Zr2 C63 H63 116.3
C65 C64 C63 107.4(8)
C65 C64 Zr2 74.4(4)
C63 C64 Zr2 73.4(4)
C65 C64 H64 126.3
C63 C64 H64 126.3
Zr2 C64 H64 118.0
C61 C65 C64 108.7(8)
C61 C65 Zr2 74.4(4)
C64 C65 Zr2 74.9(4)
C61 C65 H65 125.7
C64 C65 H65 125.7
Zr2 C65 H65 117.0
C76 C71 C72 121.2(5)
C76 C71 N1 118.0(4)
C72 C71 N1 120.8(4)
C73 C72 C71 117.8(5)
C73 C72 C77 120.2(5)
C71 C72 C77 122.0(4)
C74 C73 C72 120.6(6)
C74 C73 H73 119.7
C72 C73 H73 119.7
C75 C74 C73 121.2(5)
C75 C74 H74 119.4
C73 C74 H74 119.4
C74 C75 C76 121.2(6)
C74 C75 H75 119.4
C76 C75 H75 119.4
C71 C76 C75 118.1(6)
C71 C76 C78 121.2(5)
C75 C76 C78 120.7(6)
C72 C77 H77A 109.5
C72 C77 H77B 109.5
H77A C77 H77B 109.5
C72 C77 H77C 109.5
H77A C77 H77C 109.5
H77B C77 H77C 109.5
C76 C78 H78A 109.5
C76 C78 H78B 109.5
H78A C78 H78B 109.5
C76 C78 H78C 109.5
H78A C78 H78C 109.5
H78B C78 H78C 109.5
C82 C81 C86 120.8(4)
C82 C81 N3 121.4(4)
C86 C81 N3 117.7(4)
C83 C82 C81 118.7(5)
C83 C82 C87 119.5(5)
C81 C82 C87 121.8(4)
C84 C83 C82 121.3(6)
C84 C83 H83 119.4
C82 C83 H83 119.4
C85 C84 C83 120.2(5)
C85 C84 H84 119.9
C83 C84 H84 119.9
C84 C85 C86 121.5(6)
C84 C85 H85 119.3
C86 C85 H85 119.3
C85 C86 C81 117.6(5)
C85 C86 C88 121.1(5)
C81 C86 C88 121.4(5)
C82 C87 H87A 109.5
C82 C87 H87B 109.5
H87A C87 H87B 109.5
C82 C87 H87C 109.5
H87A C87 H87C 109.5
H87B C87 H87C 109.5
C86 C88 H88A 109.5
C86 C88 H88B 109.5
H88A C88 H88B 109.5
C86 C88 H88C 109.5
H88A C88 H88C 109.5
H88B C88 H88C 109.5
Cl7 C92 Cl8 114.1(10)
Cl7 C92 H92A 108.7
Cl8 C92 H92A 108.7
Cl7 C92 H92B 108.7
Cl8 C92 H92B 108.7
H92A C92 H92B 107.6
Cl6 C91 Cl5 113.9(10)
Cl6 C91 H91A 108.8
Cl5 C91 H91A 108.8
Cl6 C91 H91B 108.8
Cl5 C91 H91B 108.8
H91A C91 H91B 107.7

loop_
_geom_bond_atom_site_label_1
_geom_bond_atom_site_label_2
_geom_bond_distance
Zr1 O2 2.091(3)
Zr1 N1 2.331(4)
Zr1 N2 2.349(4)
Zr1 Cl2 2.4915(13)
Zr1 Cl1 2.4926(13)
Zr1 C55 2.501(5)
Zr1 C54 2.514(5)
Zr1 C51 2.526(6)
Zr1 C52 2.530(6)
Zr1 C53 2.535(6)
Zr1 C1 2.811(4)
Zr2 O1 2.097(3)
Zr2 N3 2.322(3)
Zr2 N4 2.356(3)
Zr2 Cl3 2.4865(13)
Zr2 Cl4 2.4968(13)
Zr2 C63 2.502(6)
Zr2 C62 2.510(6)
Zr2 C61 2.513(6)
Zr2 C65 2.520(6)
Zr2 C64 2.527(7)
Zr2 C3 2.803(4)
O1 C2 1.266(5)
O2 C4 1.270(5)
N1 C1 1.308(6)
N1 C71 1.440(5)
N2 C2 1.322(6)
N2 C1 1.383(5)
N3 C3 1.303(6)
N3 C81 1.428(5)
N4 C4 1.318(5)
N4 C3 1.379(5)
C1 C11 1.475(6)
C2 C21 1.493(6)
C3 C31 1.485(6)
C4 C41 1.488(6)
C11 C12 1.392(7)
C11 C16 1.400(7)
C12 C13 1.404(8)
C12 H12 0.9400
C13 C14 1.370(10)
C13 H13 0.9400
C14 C15 1.379(11)
C14 H14 0.9400
C15 C16 1.384(8)
C15 H15 0.9400
C16 H16 0.9400
C21 C26 1.382(7)
C21 C22 1.383(7)
C22 C23 1.401(8)
C22 H22 0.9400
C23 C24 1.361(10)
C23 H23 0.9400
C24 C25 1.394(10)
C24 H24 0.9400
C25 C26 1.387(8)
C25 H25 0.9400
C26 H26 0.9400
C31 C36 1.389(7)
C31 C32 1.392(7)
C32 C33 1.382(7)
C32 H32 0.9400
C33 C34 1.358(10)
C33 H33 0.9400
C34 C35 1.395(11)
C34 H34 0.9400
C35 C36 1.393(8)
C35 H35 0.9400
C36 H36 0.9400
C41 C42 1.389(7)
C41 C46 1.390(7)
C42 C43 1.376(7)
C42 H42 0.9400
C43 C44 1.398(9)
C43 H43 0.9400
C44 C45 1.381(9)
C44 H44 0.9400
C45 C46 1.383(7)
C45 H45 0.9400
C46 H46 0.9400
C51 C52 1.346(11)
C51 C55 1.355(12)
C51 H51 0.9400
C52 C53 1.302(11)
C52 H52 0.9400
C53 C54 1.418(11)
C53 H53 0.9400
C54 C55 1.433(12)
C54 H54 0.9400
C55 H55 0.9400
C61 C65 1.331(12)
C61 C62 1.374(12)
C61 H61 0.9400
C62 C63 1.332(13)
C62 H62 0.9400
C63 C64 1.356(13)
C63 H63 0.9400
C64 C65 1.335(12)
C64 H64 0.9400
C65 H65 0.9400
C71 C76 1.399(7)
C71 C72 1.407(7)
C72 C73 1.393(7)
C72 C77 1.485(8)
C73 C74 1.382(10)
C73 H73 0.9400
C74 C75 1.342(10)
C74 H74 0.9400
C75 C76 1.399(8)
C75 H75 0.9400
C76 C78 1.489(9)
C77 H77A 0.9700
C77 H77B 0.9700
C77 H77C 0.9700
C78 H78A 0.9700
C78 H78B 0.9700
C78 H78C 0.9700
C81 C82 1.394(7)
C81 C86 1.407(7)
C82 C83 1.382(8)
C82 C87 1.501(8)
C83 C84 1.364(11)
C83 H83 0.9400
C84 C85 1.363(11)
C84 H84 0.9400
C85 C86 1.394(8)
C85 H85 0.9400
C86 C88 1.504(8)
C87 H87A 0.9700
C87 H87B 0.9700
C87 H87C 0.9700
C88 H88A 0.9700
C88 H88B 0.9700
C88 H88C 0.9700
C92 Cl7 1.650(13)
C92 Cl8 1.654(12)
C92 H92A 0.9800
C92 H92B 0.9800
C91 Cl6 1.716(13)
C91 Cl5 1.719(13)
C91 H91A 0.9800
C91 H91B 0.9800

loop_
_geom_torsion_atom_site_label_1
_geom_torsion_atom_site_label_2
_geom_torsion_atom_site_label_3
_geom_torsion_atom_site_label_4
_geom_torsion
N3 Zr2 O1 C2 98.2(17)
N4 Zr2 O1 C2 96.0(17)
Cl3 Zr2 O1 C2 18.5(17)
Cl4 Zr2 O1 C2 173.5(17)
C63 Zr2 O1 C2 -83.9(18)
C62 Zr2 O1 C2 -112.8(17)
C61 Zr2 O1 C2 -99.6(17)
C65 Zr2 O1 C2 -68.9(17)
C64 Zr2 O1 C2 -55.8(17)
C3 Zr2 O1 C2 93.6(17)
N1 Zr1 O2 C4 -92(2)
N2 Zr1 O2 C4 -91(2)
Cl2 Zr1 O2 C4 -13(2)
Cl1 Zr1 O2 C4 -168(2)
C55 Zr1 O2 C4 85(2)
C54 Zr1 O2 C4 118(2)
C51 Zr1 O2 C4 61(2)
C52 Zr1 O2 C4 76(2)
C53 Zr1 O2 C4 106(2)
C1 Zr1 O2 C4 -88(2)
O2 Zr1 N1 C1 7.9(4)
N2 Zr1 N1 C1 5.7(2)
Cl2 Zr1 N1 C1 -70.4(3)
Cl1 Zr1 N1 C1 82.7(3)
C55 Zr1 N1 C1 -170.0(4)
C54 Zr1 N1 C1 160.6(3)
C51 Zr1 N1 C1 -146.8(3)
C52 Zr1 N1 C1 -157.3(3)
C53 Zr1 N1 C1 165.9(3)
O2 Zr1 N1 C71 176.3(4)
N2 Zr1 N1 C71 174.1(5)
Cl2 Zr1 N1 C71 98.0(5)
Cl1 Zr1 N1 C71 -108.9(5)
C55 Zr1 N1 C71 -1.6(5)
C54 Zr1 N1 C71 -31.0(5)
C51 Zr1 N1 C71 21.6(5)
C52 Zr1 N1 C71 11.0(6)
C53 Zr1 N1 C71 -25.7(6)
C1 Zr1 N1 C71 168.4(6)
O2 Zr1 N2 C2 -27.7(5)
N1 Zr1 N2 C2 151.1(5)
Cl2 Zr1 N2 C2 -112.1(4)
Cl1 Zr1 N2 C2 56.0(4)
C55 Zr1 N2 C2 156.9(5)
C54 Zr1 N2 C2 108.9(6)
C51 Zr1 N2 C2 -158.1(5)
C52 Zr1 N2 C2 -99.8(8)
C53 Zr1 N2 C2 52.3(9)
C1 Zr1 N2 C2 156.5(6)
O2 Zr1 N2 C1 175.8(3)
N1 Zr1 N2 C1 -5.4(2)
Cl2 Zr1 N2 C1 91.3(2)
Cl1 Zr1 N2 C1 -100.5(2)
C55 Zr1 N2 C1 0.4(4)
C54 Zr1 N2 C1 -47.6(5)
C51 Zr1 N2 C1 45.3(5)
C52 Zr1 N2 C1 103.7(8)
C53 Zr1 N2 C1 -104.2(7)
O1 Zr2 N3 C3 -8.6(4)
N4 Zr2 N3 C3 -5.9(2)
Cl3 Zr2 N3 C3 69.9(3)
Cl4 Zr2 N3 C3 -82.8(3)
C63 Zr2 N3 C3 172.9(4)
C62 Zr2 N3 C3 -160.7(3)
C61 Zr2 N3 C3 -166.8(3)
C65 Zr2 N3 C3 155.5(4)
C64 Zr2 N3 C3 147.6(3)
O1 Zr2 N3 C81 -176.5(4)
N4 Zr2 N3 C81 -173.8(5)
Cl3 Zr2 N3 C81 -98.0(4)
Cl4 Zr2 N3 C81 109.3(4)
C63 Zr2 N3 C81 5.0(5)
C62 Zr2 N3 C81 31.4(5)
C61 Zr2 N3 C81 25.3(5)
C65 Zr2 N3 C81 -12.4(5)
C64 Zr2 N3 C81 -20.3(5)
C3 Zr2 N3 C81 -167.9(6)
O1 Zr2 N4 C4 28.9(5)
N3 Zr2 N4 C4 -149.6(5)
Cl3 Zr2 N4 C4 113.4(5)
Cl4 Zr2 N4 C4 -54.5(4)
C63 Zr2 N4 C4 -151.2(6)
C62 Zr2 N4 C4 -106.0(6)
C61 Zr2 N4 C4 -49.7(10)
C65 Zr2 N4 C4 106.7(9)
C64 Zr2 N4 C4 162.8(6)
C3 Zr2 N4 C4 -155.2(6)
O1 Zr2 N4 C3 -175.9(3)
N3 Zr2 N4 C3 5.5(2)
Cl3 Zr2 N4 C3 -91.5(2)
Cl4 Zr2 N4 C3 100.7(2)
C63 Zr2 N4 C3 4.0(5)
C62 Zr2 N4 C3 49.1(5)
C61 Zr2 N4 C3 105.5(8)
C65 Zr2 N4 C3 -98.1(8)
C64 Zr2 N4 C3 -42.0(5)
C71 N1 C1 N2 -179.9(4)
Zr1 N1 C1 N2 -8.7(4)
C71 N1 C1 C11 -9.3(7)
Zr1 N1 C1 C11 161.9(4)
C71 N1 C1 Zr1 -171.2(5)
C2 N2 C1 N1 -153.2(4)
Zr1 N2 C1 N1 8.6(4)
C2 N2 C1 C11 35.5(6)
Zr1 N2 C1 C11 -162.6(4)
C2 N2 C1 Zr1 -161.9(5)
O2 Zr1 C1 N1 -175.2(3)
N2 Zr1 C1 N1 -170.2(4)
Cl2 Zr1 C1 N1 107.0(3)
Cl1 Zr1 C1 N1 -95.3(3)
C55 Zr1 C1 N1 10.0(4)
C54 Zr1 C1 N1 -22.1(4)
C51 Zr1 C1 N1 38.8(4)
C52 Zr1 C1 N1 39.2(5)
C53 Zr1 C1 N1 -24.0(5)
O2 Zr1 C1 N2 -4.9(3)
N1 Zr1 C1 N2 170.2(4)
Cl2 Zr1 C1 N2 -82.7(2)
Cl1 Zr1 C1 N2 74.9(2)
C55 Zr1 C1 N2 -179.7(3)
C54 Zr1 C1 N2 148.2(3)
C51 Zr1 C1 N2 -151.0(3)
C52 Zr1 C1 N2 -150.6(4)
C53 Zr1 C1 N2 146.2(4)
O2 Zr1 C1 C11 80.1(12)
N1 Zr1 C1 C11 -104.7(12)
N2 Zr1 C1 C11 85.1(12)
Cl2 Zr1 C1 C11 2.3(12)
Cl1 Zr1 C1 C11 160.0(12)
C55 Zr1 C1 C11 -94.6(12)
C54 Zr1 C1 C11 -126.8(12)
C51 Zr1 C1 C11 -65.9(12)
C52 Zr1 C1 C11 -65.5(13)
C53 Zr1 C1 C11 -128.7(12)
Zr2 O1 C2 N2 -123.1(16)
Zr2 O1 C2 C21 52.3(19)
C1 N2 C2 O1 -164.7(4)
Zr1 N2 C2 O1 43.6(7)
C1 N2 C2 C21 20.1(6)
Zr1 N2 C2 C21 -131.6(4)
C81 N3 C3 N4 179.3(4)
Zr2 N3 C3 N4 9.1(4)
C81 N3 C3 C31 7.9(7)
Zr2 N3 C3 C31 -162.3(4)
C81 N3 C3 Zr2 170.2(5)
C4 N4 C3 N3 151.9(4)
Zr2 N4 C3 N3 -8.9(4)
C4 N4 C3 C31 -36.2(6)
Zr2 N4 C3 C31 162.9(4)
C4 N4 C3 Zr2 160.8(5)
O1 Zr2 C3 N3 174.7(3)
N4 Zr2 C3 N3 169.9(4)
Cl3 Zr2 C3 N3 -107.5(3)
Cl4 Zr2 C3 N3 95.2(3)
C63 Zr2 C3 N3 -7.1(4)
C62 Zr2 C3 N3 22.2(4)
C61 Zr2 C3 N3 22.7(5)
C65 Zr2 C3 N3 -41.0(5)
C64 Zr2 C3 N3 -37.3(4)
O1 Zr2 C3 N4 4.8(3)
N3 Zr2 C3 N4 -169.9(4)
Cl3 Zr2 C3 N4 82.6(2)
Cl4 Zr2 C3 N4 -74.7(2)
C63 Zr2 C3 N4 -177.0(4)
C62 Zr2 C3 N4 -147.7(3)
C61 Zr2 C3 N4 -147.2(5)
C65 Zr2 C3 N4 149.0(4)
C64 Zr2 C3 N4 152.8(3)
O1 Zr2 C3 C31 -85.3(12)
N3 Zr2 C3 C31 100.0(13)
N4 Zr2 C3 C31 -90.0(12)
Cl3 Zr2 C3 C31 -7.4(12)
Cl4 Zr2 C3 C31 -164.7(12)
C63 Zr2 C3 C31 92.9(12)
C62 Zr2 C3 C31 122.3(12)
C61 Zr2 C3 C31 122.8(12)
C65 Zr2 C3 C31 59.0(13)
C64 Zr2 C3 C31 62.7(13)
Zr1 O2 C4 N4 117(2)
Zr1 O2 C4 C41 -58(3)
C3 N4 C4 O2 165.6(4)
Zr2 N4 C4 O2 -44.4(7)
C3 N4 C4 C41 -18.9(6)
Zr2 N4 C4 C41 131.1(4)
N1 C1 C11 C12 61.2(7)
N2 C1 C11 C12 -129.0(5)
Zr1 C1 C11 C12 155.2(10)
N1 C1 C11 C16 -121.9(5)
N2 C1 C11 C16 47.8(6)
Zr1 C1 C11 C16 -27.9(14)
C16 C11 C12 C13 -0.4(7)
C1 C11 C12 C13 176.4(5)
C11 C12 C13 C14 0.7(8)
C12 C13 C14 C15 0.2(10)
C13 C14 C15 C16 -1.4(10)
C14 C15 C16 C11 1.7(9)
C12 C11 C16 C15 -0.8(7)
C1 C11 C16 C15 -177.7(5)
O1 C2 C21 C26 57.8(6)
N2 C2 C21 C26 -127.0(5)
O1 C2 C21 C22 -121.8(5)
N2 C2 C21 C22 53.5(6)
C26 C21 C22 C23 -0.4(7)
C2 C21 C22 C23 179.2(4)
C21 C22 C23 C24 0.1(8)
C22 C23 C24 C25 0.9(9)
C23 C24 C25 C26 -1.6(9)
C22 C21 C26 C25 -0.4(8)
C2 C21 C26 C25 -179.9(5)
C24 C25 C26 C21 1.4(8)
N3 C3 C31 C36 -55.6(7)
N4 C3 C31 C36 133.8(5)
Zr2 C3 C31 C36 -145.3(10)
N3 C3 C31 C32 125.0(5)
N4 C3 C31 C32 -45.6(6)
Zr2 C3 C31 C32 35.3(14)
C36 C31 C32 C33 0.6(7)
C3 C31 C32 C33 180.0(5)
C31 C32 C33 C34 -1.6(9)
C32 C33 C34 C35 1.5(10)
C33 C34 C35 C36 -0.4(11)
C32 C31 C36 C35 0.5(8)
C3 C31 C36 C35 -178.8(5)
C34 C35 C36 C31 -0.6(9)
O2 C4 C41 C42 -57.8(6)
N4 C4 C41 C42 126.7(5)
O2 C4 C41 C46 121.7(5)
N4 C4 C41 C46 -53.8(6)
C46 C41 C42 C43 1.6(7)
C4 C41 C42 C43 -179.0(5)
C41 C42 C43 C44 -2.6(8)
C42 C43 C44 C45 2.1(8)
C43 C44 C45 C46 -0.5(8)
C44 C45 C46 C41 -0.6(8)
C42 C41 C46 C45 0.0(7)
C4 C41 C46 C45 -179.5(4)
O2 Zr1 C51 C52 30.5(6)
N1 Zr1 C51 C52 -163.4(5)
N2 Zr1 C51 C52 155.8(4)
Cl2 Zr1 C51 C52 109.6(5)
Cl1 Zr1 C51 C52 -70.3(6)
C55 Zr1 C51 C52 -116.1(7)
C54 Zr1 C51 C52 -76.6(6)
C53 Zr1 C51 C52 -34.8(5)
C1 Zr1 C51 C52 179.6(5)
O2 Zr1 C51 C55 146.6(5)
N1 Zr1 C51 C55 -47.4(5)
N2 Zr1 C51 C55 -88.1(5)
Cl2 Zr1 C51 C55 -134.3(5)
Cl1 Zr1 C51 C55 45.8(6)
C54 Zr1 C51 C55 39.5(5)
C52 Zr1 C51 C55 116.1(7)
C53 Zr1 C51 C55 81.3(5)
C1 Zr1 C51 C55 -64.3(5)
C55 C51 C52 C53 1.4(8)
Zr1 C51 C52 C53 67.2(5)
C55 C51 C52 Zr1 -65.8(5)
O2 Zr1 C52 C53 91.5(4)
N1 Zr1 C52 C53 -96.2(5)
N2 Zr1 C52 C53 164.5(6)
Cl2 Zr1 C52 C53 176.6(4)
Cl1 Zr1 C52 C53 10.8(5)
C55 Zr1 C52 C53 -80.6(5)
C54 Zr1 C52 C53 -38.0(5)
C51 Zr1 C52 C53 -116.9(7)
C1 Zr1 C52 C53 -117.6(5)
O2 Zr1 C52 C51 -151.6(5)
N1 Zr1 C52 C51 20.7(6)
N2 Zr1 C52 C51 -78.6(9)
Cl2 Zr1 C52 C51 -66.5(5)
Cl1 Zr1 C52 C51 127.7(5)
C55 Zr1 C52 C51 36.3(5)
C54 Zr1 C52 C51 78.8(6)
C53 Zr1 C52 C51 116.9(7)
C1 Zr1 C52 C51 -0.7(8)
C51 C52 C53 C54 -1.1(7)
Zr1 C52 C53 C54 65.5(4)
C51 C52 C53 Zr1 -66.6(5)
O2 Zr1 C53 C52 -85.7(4)
N1 Zr1 C53 C52 105.7(5)
N2 Zr1 C53 C52 -166.6(5)
Cl2 Zr1 C53 C52 -3.8(5)
Cl1 Zr1 C53 C52 -170.2(4)
C55 Zr1 C53 C52 75.9(5)
C54 Zr1 C53 C52 115.7(6)
C51 Zr1 C53 C52 36.1(5)
C1 Zr1 C53 C52 118.8(5)
O2 Zr1 C53 C54 158.7(5)
N1 Zr1 C53 C54 -10.0(6)
N2 Zr1 C53 C54 77.8(8)
Cl2 Zr1 C53 C54 -119.5(5)
Cl1 Zr1 C53 C54 74.1(5)
C55 Zr1 C53 C54 -39.7(5)
C51 Zr1 C53 C54 -79.6(5)
C52 Zr1 C53 C54 -115.7(6)
C1 Zr1 C53 C54 3.2(8)
C52 C53 C54 C55 0.4(7)
Zr1 C53 C54 C55 67.2(4)
C52 C53 C54 Zr1 -66.8(5)
O2 Zr1 C54 C53 -23.8(5)
N1 Zr1 C54 C53 171.8(5)
N2 Zr1 C54 C53 -154.0(4)
Cl2 Zr1 C54 C53 81.7(6)
Cl1 Zr1 C54 C53 -101.2(5)
C55 Zr1 C54 C53 110.9(6)
C51 Zr1 C54 C53 73.9(5)
C52 Zr1 C54 C53 34.6(4)
C1 Zr1 C54 C53 -178.2(4)
O2 Zr1 C54 C55 -134.7(5)
N1 Zr1 C54 C55 60.8(5)
N2 Zr1 C54 C55 95.1(5)
Cl2 Zr1 C54 C55 -29.2(6)
Cl1 Zr1 C54 C55 147.9(5)
C51 Zr1 C54 C55 -37.0(4)
C52 Zr1 C54 C55 -76.3(5)
C53 Zr1 C54 C55 -110.9(6)
C1 Zr1 C54 C55 70.8(5)
C52 C51 C55 C54 -1.1(7)
Zr1 C51 C55 C54 -67.8(4)
C52 C51 C55 Zr1 66.7(5)
C53 C54 C55 C51 0.5(6)
Zr1 C54 C55 C51 68.8(4)
C53 C54 C55 Zr1 -68.4(4)
O2 Zr1 C55 C51 -47.0(7)
N1 Zr1 C55 C51 131.3(5)
N2 Zr1 C55 C51 126.4(4)
Cl2 Zr1 C55 C51 44.8(5)
Cl1 Zr1 C55 C51 -145.4(5)
C54 Zr1 C55 C51 -112.6(6)
C52 Zr1 C55 C51 -35.8(5)
C53 Zr1 C55 C51 -73.6(5)
C1 Zr1 C55 C51 126.6(5)
O2 Zr1 C55 C54 65.5(7)
N1 Zr1 C55 C54 -116.1(5)
N2 Zr1 C55 C54 -121.0(4)
Cl2 Zr1 C55 C54 157.4(5)
Cl1 Zr1 C55 C54 -32.8(5)
C51 Zr1 C55 C54 112.6(6)
C52 Zr1 C55 C54 76.7(5)
C53 Zr1 C55 C54 39.0(5)
C1 Zr1 C55 C54 -120.8(5)
O1 Zr2 C61 C65 88.6(5)
N3 Zr2 C61 C65 -102.9(6)
N4 Zr2 C61 C65 167.9(6)
Cl3 Zr2 C61 C65 6.6(6)
Cl4 Zr2 C61 C65 172.6(5)
C63 Zr2 C61 C65 -77.2(6)
C62 Zr2 C61 C65 -114.6(7)
C64 Zr2 C61 C65 -36.6(5)
C3 Zr2 C61 C65 -115.4(7)
O1 Zr2 C61 C62 -156.8(6)
N3 Zr2 C61 C62 11.7(7)
N4 Zr2 C61 C62 -77.5(9)
Cl3 Zr2 C61 C62 121.2(6)
Cl4 Zr2 C61 C62 -72.8(6)
C63 Zr2 C61 C62 37.4(5)
C65 Zr2 C61 C62 114.6(7)
C64 Zr2 C61 C62 77.9(6)
C3 Zr2 C61 C62 -0.9(8)
C65 C61 C62 C63 -0.2(7)
Zr2 C61 C62 C63 -67.9(5)
C65 C61 C62 Zr2 67.7(4)
O1 Zr2 C62 C63 138.3(6)
N3 Zr2 C62 C63 -57.8(6)
N4 Zr2 C62 C63 -93.0(6)
Cl3 Zr2 C62 C63 33.6(8)
Cl4 Zr2 C62 C63 -144.5(6)
C61 Zr2 C62 C63 112.6(7)
C65 Zr2 C62 C63 76.4(6)
C64 Zr2 C62 C63 36.9(5)
C3 Zr2 C62 C63 -67.8(6)
O1 Zr2 C62 C61 25.7(6)
N3 Zr2 C62 C61 -170.4(5)
N4 Zr2 C62 C61 154.4(4)
Cl3 Zr2 C62 C61 -79.0(7)
Cl4 Zr2 C62 C61 102.9(6)
C63 Zr2 C62 C61 -112.6(8)
C65 Zr2 C62 C61 -36.2(5)
C64 Zr2 C62 C61 -75.7(6)
C3 Zr2 C62 C61 179.5(5)
C61 C62 C63 C64 -0.3(8)
Zr2 C62 C63 C64 -68.2(5)
C61 C62 C63 Zr2 67.9(4)
O1 Zr2 C63 C62 -58.9(8)
N3 Zr2 C63 C62 120.0(6)
N4 Zr2 C63 C62 121.3(5)
Cl3 Zr2 C63 C62 -154.0(6)
Cl4 Zr2 C63 C62 35.8(6)
C61 Zr2 C63 C62 -38.5(5)
C65 Zr2 C63 C62 -78.2(6)
C64 Zr2 C63 C62 -115.0(7)
C3 Zr2 C63 C62 123.4(6)
O1 Zr2 C63 C64 56.1(8)
N3 Zr2 C63 C64 -125.0(6)
N4 Zr2 C63 C64 -123.7(5)
Cl3 Zr2 C63 C64 -39.0(6)
Cl4 Zr2 C63 C64 150.7(5)
C62 Zr2 C63 C64 115.0(7)
C61 Zr2 C63 C64 76.4(6)
C65 Zr2 C63 C64 36.7(5)
C3 Zr2 C63 C64 -121.7(5)
C62 C63 C64 C65 0.7(8)
Zr2 C63 C64 C65 -67.2(5)
C62 C63 C64 Zr2 67.9(5)
O1 Zr2 C64 C65 -26.3(6)
N3 Zr2 C64 C65 167.4(6)
N4 Zr2 C64 C65 -154.3(4)
Cl3 Zr2 C64 C65 -104.9(6)
Cl4 Zr2 C64 C65 75.9(7)
C63 Zr2 C64 C65 114.0(8)
C62 Zr2 C64 C65 77.7(6)
C61 Zr2 C64 C65 36.6(5)
C3 Zr2 C64 C65 -176.3(5)
O1 Zr2 C64 C63 -140.3(6)
N3 Zr2 C64 C63 53.4(6)
N4 Zr2 C64 C63 91.7(6)
Cl3 Zr2 C64 C63 141.0(6)
Cl4 Zr2 C64 C63 -38.2(7)
C62 Zr2 C64 C63 -36.4(5)
C61 Zr2 C64 C63 -77.4(6)
C65 Zr2 C64 C63 -114.0(8)
C3 Zr2 C64 C63 69.7(6)
C62 C61 C65 C64 0.6(7)
Zr2 C61 C65 C64 67.7(5)
C62 C61 C65 Zr2 -67.1(4)
C63 C64 C65 C61 -0.8(8)
Zr2 C64 C65 C61 -67.3(5)
C63 C64 C65 Zr2 66.5(5)
O1 Zr2 C65 C61 -89.2(5)
N3 Zr2 C65 C61 99.4(5)
N4 Zr2 C65 C61 -167.6(6)
Cl3 Zr2 C65 C61 -174.1(5)
Cl4 Zr2 C65 C61 -8.3(6)
C63 Zr2 C65 C61 77.3(6)
C62 Zr2 C65 C61 37.6(5)
C64 Zr2 C65 C61 114.8(7)
C3 Zr2 C65 C61 121.2(6)
O1 Zr2 C65 C64 156.0(6)
N3 Zr2 C65 C64 -15.5(7)
N4 Zr2 C65 C64 77.6(9)
Cl3 Zr2 C65 C64 71.1(6)
Cl4 Zr2 C65 C64 -123.1(6)
C63 Zr2 C65 C64 -37.5(5)
C62 Zr2 C65 C64 -77.2(6)
C61 Zr2 C65 C64 -114.8(7)
C3 Zr2 C65 C64 6.4(8)
C1 N1 C71 C76 -99.7(5)
Zr1 N1 C71 C76 94.0(6)
C1 N1 C71 C72 83.4(6)
Zr1 N1 C71 C72 -82.9(6)
C76 C71 C72 C73 -1.1(8)
N1 C71 C72 C73 175.7(5)
C76 C71 C72 C77 179.3(5)
N1 C71 C72 C77 -3.9(7)
C71 C72 C73 C74 1.9(9)
C77 C72 C73 C74 -178.5(6)
C72 C73 C74 C75 -2.0(10)
C73 C74 C75 C76 1.3(11)
C72 C71 C76 C75 0.4(8)
N1 C71 C76 C75 -176.5(5)
C72 C71 C76 C78 179.9(5)
N1 C71 C76 C78 3.0(8)
C74 C75 C76 C71 -0.5(10)
C74 C75 C76 C78 180.0(7)
C3 N3 C81 C82 -81.0(6)
Zr2 N3 C81 C82 84.5(6)
C3 N3 C81 C86 102.4(5)
Zr2 N3 C81 C86 -92.1(6)
C86 C81 C82 C83 1.8(8)
N3 C81 C82 C83 -174.6(5)
C86 C81 C82 C87 -177.6(5)
N3 C81 C82 C87 6.0(8)
C81 C82 C83 C84 0.2(10)
C87 C82 C83 C84 179.6(7)
C82 C83 C84 C85 -0.8(12)
C83 C84 C85 C86 -0.8(11)
C84 C85 C86 C81 2.8(9)
C84 C85 C86 C88 -178.8(7)
C82 C81 C86 C85 -3.3(8)
N3 C81 C86 C85 173.3(5)
C82 C81 C86 C88 178.3(5)
N3 C81 C86 C88 -5.2(7)
